data_7000038
loop_
_publ_author_name
'Cokoja, Mirza'
'Gemel, Christian'
'Steinke, Tobias'
'Schroder, Felicitas'
'Fischer, Roland A.'

_publ_section_title
;
 Insertion reactions of GaCp*, InCp* and In[C(SiMe3)3] into the Ru-Cl
 bonds of [(p-cymene)RuIICl2]2 and [Cp*RuIICl]4.
;
_journal_issue 1
_journal_name_full 'Dalton transactions (Cambridge, England : 2003)'
_journal_page_first 44
_journal_page_last 54
_journal_paper_doi 10.1039/b411727a
_journal_year 2005
_chemical_formula_sum 'C20 H25 Cl2 Ru2'
_chemical_formula_weight 538.44
_chemical_name_systematic
;
?
;
_space_group_IT_number 15
_symmetry_cell_setting monoclinic
_symmetry_space_group_name_Hall '-C 2yc'
_symmetry_space_group_name_H-M 'C 1 2/c 1'
_atom_sites_solution_hydrogens geom
_atom_sites_solution_primary direct
_atom_sites_solution_secondary difmap
_audit_creation_method SHELXL-97
_cell_angle_alpha 90.00
_cell_angle_beta 127.090(12)
_cell_angle_gamma 90.00
_cell_formula_units_Z 8
_cell_length_a 23.953(12)
_cell_length_b 12.707(6)
_cell_length_c 17.016(8)
_cell_measurement_reflns_used 2147
_cell_measurement_temperature 213(2)
_cell_measurement_theta_max 25.07
_cell_measurement_theta_min 2.81
_cell_volume 4131(4)
_computing_cell_refinement SMART
_computing_data_collection SMART
_computing_data_reduction SAINT
_computing_molecular_graphics 'Bruker SHELXTL'
_computing_publication_material 'Bruker SHELXTL'
_computing_structure_refinement 'SHELXL-97 (Sheldrick, 1997)'
_computing_structure_solution 'SHELXS-97 (Sheldrick, 1990)'
_diffrn_ambient_temperature 213(2)
_diffrn_measured_fraction_theta_full 0.954
_diffrn_measured_fraction_theta_max 0.954
_diffrn_measurement_device_type 'Bruker CCD 1000'
_diffrn_measurement_method '\w scans'
_diffrn_radiation_monochromator graphite
_diffrn_radiation_source 'fine-focus sealed tube'
_diffrn_radiation_type MoK\a
_diffrn_radiation_wavelength 0.71073
_diffrn_reflns_av_R_equivalents 0.1007
_diffrn_reflns_av_sigmaI/netI 0.1423
_diffrn_reflns_limit_h_max 28
_diffrn_reflns_limit_h_min -28
_diffrn_reflns_limit_k_max 8
_diffrn_reflns_limit_k_min -15
_diffrn_reflns_limit_l_max 20
_diffrn_reflns_limit_l_min -19
_diffrn_reflns_number 8963
_diffrn_reflns_theta_full 25.07
_diffrn_reflns_theta_max 25.07
_diffrn_reflns_theta_min 2.81
_exptl_absorpt_coefficient_mu 1.720
_exptl_absorpt_correction_T_max 1.000
_exptl_absorpt_correction_T_min 0.946
_exptl_absorpt_correction_type none
_exptl_crystal_colour red
_exptl_crystal_density_diffrn 1.731
_exptl_crystal_density_method 'not measured'
_exptl_crystal_description rhombi
_exptl_crystal_F_000 2136
_exptl_crystal_size_max 0.15
_exptl_crystal_size_mid 0.15
_exptl_crystal_size_min 0.15
_refine_diff_density_max 1.398
_refine_diff_density_min -1.170
_refine_diff_density_rms 0.187
_refine_ls_extinction_method none
_refine_ls_goodness_of_fit_ref 0.975
_refine_ls_hydrogen_treatment mixed
_refine_ls_matrix_type full
_refine_ls_number_parameters 217
_refine_ls_number_reflns 3491
_refine_ls_number_restraints 0
_refine_ls_restrained_S_all 0.975
_refine_ls_R_factor_all 0.1182
_refine_ls_R_factor_gt 0.0664
_refine_ls_shift/su_max 0.000
_refine_ls_shift/su_mean 0.000
_refine_ls_structure_factor_coef Fsqd
_refine_ls_weighting_details 'calc w=1/[\s^2^(Fo^2^)+(0.0720P)^2^+0.0000P] where P=(Fo^2^+2Fc^2^)/3'
_refine_ls_weighting_scheme calc
_refine_ls_wR_factor_gt 0.1438
_refine_ls_wR_factor_ref 0.1722
_reflns_number_gt 2147
_reflns_number_total 3491
_reflns_threshold_expression >2sigma(I)
_cod_data_source_file b411727a.txt
_cod_data_source_block 2
_cod_depositor_comments
;
The following automatic conversions were performed:
'_symmetry_cell_setting' value 'Monoclinic' changed to 'monoclinic'
according to '/home/saulius/struct/CIF-dictionaries/cif_core.dic'
dictionary named 'cif_core.dic' version 2.4.1 from 2010-06-29.

Automatic conversion script
Id: cif_fix_enum 1527 2010-12-29 10:47:43Z saulius 
;
_cod_original_cell_volume 4131(3)
_cod_original_sg_symbol_H-M C2/c
_cod_database_code 7000038

loop_
_symmetry_equiv_pos_as_xyz
'x, y, z'
'-x, y, -z+1/2'
'x+1/2, y+1/2, z'
'-x+1/2, y+1/2, -z+1/2'
'-x, -y, -z'
'x, -y, z-1/2'
'-x+1/2, -y+1/2, -z'
'x+1/2, -y+1/2, z-1/2'

loop_
_atom_site_label
_atom_site_type_symbol
_atom_site_fract_x
_atom_site_fract_y
_atom_site_fract_z
_atom_site_U_iso_or_equiv
_atom_site_adp_type
_atom_site_occupancy
_atom_site_symmetry_multiplicity
_atom_site_calc_flag
_atom_site_refinement_flags
_atom_site_disorder_assembly
_atom_site_disorder_group
Ru1 Ru 0.26422(5) 0.65352(6) 0.37031(6) 0.0270(3) Uani 1 1 d . . .
Ru2 Ru 0.22458(5) 0.69039(6) 0.19302(6) 0.0251(3) Uani 1 1 d . . .
Cl1 Cl 0.16194(16) 0.7599(2) 0.25209(19) 0.0408(8) Uani 1 1 d . . .
Cl2 Cl 0.32053(16) 0.78406(19) 0.33556(19) 0.0365(7) Uani 1 1 d . . .
C1 C 0.2157(8) 0.5286(10) 0.3935(10) 0.055(4) Uani 1 1 d . . .
C2 C 0.2471(8) 0.5979(9) 0.4787(8) 0.046(4) Uani 1 1 d . . .
H2A H 0.2165 0.6389 0.4884 0.056 Uiso 1 1 calc R . .
C3 C 0.3178(8) 0.6248(10) 0.5317(8) 0.049(4) Uani 1 1 d . . .
H3A H 0.3349 0.6866 0.5760 0.058 Uiso 1 1 calc R . .
C4 C 0.3572(9) 0.5900(11) 0.5017(10) 0.057(4) Uani 1 1 d . . .
C5 C 0.3253(12) 0.5154(12) 0.4211(13) 0.084(7) Uani 1 1 d . . .
H5A H 0.3505 0.4961 0.3937 0.101 Uiso 1 1 calc R . .
C6 C 0.2582(13) 0.4850(11) 0.3727(12) 0.073(6) Uani 1 1 d . . .
H6A H 0.2357 0.4464 0.3098 0.088 Uiso 1 1 calc R . .
C7 C 0.1405(11) 0.4989(17) 0.3378(13) 0.121(9) Uani 1 1 d . . .
H7A H 0.1364 0.4393 0.3695 0.181 Uiso 1 1 calc R . .
H7B H 0.1218 0.4803 0.2708 0.181 Uiso 1 1 calc R . .
H7C H 0.1145 0.5580 0.3368 0.181 Uiso 1 1 calc R . .
C8 C 0.4313(10) 0.6295(18) 0.5525(16) 0.104(7) Uani 1 1 d . . .
H8A H 0.4420 0.6331 0.5046 0.125 Uiso 1 1 calc R . .
C9 C 0.4877(15) 0.559(3) 0.643(2) 0.205(17) Uani 1 1 d . . .
C10 C 0.4431(11) 0.745(2) 0.6026(14) 0.126(9) Uani 1 1 d . . .
H10A H 0.4072 0.7931 0.5536 0.189 Uiso 1 1 calc R . .
H10B H 0.4888 0.7718 0.6270 0.189 Uiso 1 1 calc R . .
H10C H 0.4401 0.7387 0.6567 0.189 Uiso 1 1 calc R . .
C11 C 0.2807(6) 0.6181(9) 0.1443(7) 0.037(3) Uani 1 1 d . . .
C12 C 0.2492(7) 0.7136(10) 0.0909(8) 0.040(3) Uani 1 1 d . . .
H12A H 0.2797 0.7732 0.1016 0.049 Uiso 1 1 calc R . .
C13 C 0.1787(7) 0.7299(9) 0.0370(7) 0.038(3) Uani 1 1 d . . .
H13A H 0.1604 0.8019 0.0129 0.046 Uiso 1 1 calc R . .
C14 C 0.1351(7) 0.6551(9) 0.0407(7) 0.044(4) Uani 1 1 d . . .
C15 C 0.1672(7) 0.5564(9) 0.0941(8) 0.038(3) Uani 1 1 d . . .
H15A H 0.1405 0.5098 0.1071 0.046 Uiso 1 1 calc R . .
C16 C 0.2388(7) 0.5397(9) 0.1461(8) 0.042(3) Uani 1 1 d . . .
H16A H 0.2616 0.4809 0.1937 0.050 Uiso 1 1 calc R . .
C17 C 0.3589(7) 0.6002(12) 0.2051(10) 0.063(4) Uani 1 1 d . . .
H17A H 0.3698 0.5661 0.1649 0.095 Uiso 1 1 calc R . .
H17B H 0.3740 0.5559 0.2611 0.095 Uiso 1 1 calc R . .
H17C H 0.3830 0.6674 0.2283 0.095 Uiso 1 1 calc R . .
C18 C 0.0581(8) 0.6725(12) -0.0095(9) 0.066(5) Uani 1 1 d . . .
H18A H 0.0423 0.6373 0.0259 0.079 Uiso 1 1 calc R . .
C19 C 0.0163(12) 0.637(3) -0.1162(16) 0.207(18) Uani 1 1 d . . .
H19A H -0.0330 0.6510 -0.1493 0.311 Uiso 1 1 calc R . .
H19B H 0.0233 0.5624 -0.1186 0.311 Uiso 1 1 calc R . .
H19C H 0.0320 0.6755 -0.1489 0.311 Uiso 1 1 calc R . .
C20 C 0.0387(15) 0.786(2) -0.0274(19) 0.177(13) Uani 1 1 d . . .
H20A H 0.0630 0.8228 0.0351 0.265 Uiso 1 1 calc R . .
H20B H -0.0114 0.7933 -0.0627 0.265 Uiso 1 1 calc R . .
H20C H 0.0520 0.8164 -0.0663 0.265 Uiso 1 1 calc R . .

loop_
_atom_site_aniso_label
_atom_site_aniso_U_11
_atom_site_aniso_U_22
_atom_site_aniso_U_33
_atom_site_aniso_U_23
_atom_site_aniso_U_13
_atom_site_aniso_U_12
Ru1 0.0417(6) 0.0156(5) 0.0205(5) 0.0019(3) 0.0171(4) 0.0022(4)
Ru2 0.0374(6) 0.0148(4) 0.0189(5) 0.0001(3) 0.0147(4) 0.0004(3)
Cl1 0.049(2) 0.0402(16) 0.0284(15) 0.0051(11) 0.0207(14) 0.0159(13)
Cl2 0.0478(19) 0.0222(14) 0.0301(15) -0.0064(10) 0.0185(14) -0.0118(12)
C1 0.057(10) 0.032(7) 0.058(9) 0.015(6) 0.025(8) -0.012(6)
C2 0.076(11) 0.034(7) 0.036(7) 0.025(5) 0.037(8) 0.014(6)
C3 0.066(11) 0.038(7) 0.021(6) 0.009(5) 0.016(7) -0.006(6)
C4 0.076(12) 0.048(8) 0.048(8) 0.030(7) 0.038(8) 0.024(7)
C5 0.16(2) 0.042(9) 0.097(14) 0.054(9) 0.104(15) 0.078(12)
C6 0.136(19) 0.029(8) 0.055(10) 0.016(6) 0.057(12) 0.003(10)
C7 0.119(19) 0.127(18) 0.095(15) 0.002(12) 0.054(14) -0.084(15)
C8 0.045(12) 0.133(18) 0.111(16) 0.069(14) 0.035(11) 0.038(12)
C9 0.10(2) 0.22(3) 0.17(3) 0.11(2) 0.013(19) 0.04(2)
C10 0.079(17) 0.18(2) 0.072(14) 0.017(14) 0.021(12) -0.037(16)
C11 0.035(7) 0.047(7) 0.020(6) -0.013(5) 0.012(5) 0.014(6)
C12 0.045(9) 0.056(8) 0.028(6) -0.013(5) 0.026(6) -0.004(6)
C13 0.064(10) 0.026(6) 0.021(6) -0.007(4) 0.024(6) -0.016(6)
C14 0.052(9) 0.039(7) 0.010(5) -0.001(4) 0.002(5) 0.014(6)
C15 0.049(9) 0.031(6) 0.034(7) -0.003(5) 0.025(6) 0.001(5)
C16 0.071(10) 0.028(6) 0.026(6) -0.018(5) 0.029(7) -0.009(6)
C17 0.043(10) 0.070(10) 0.065(10) -0.027(7) 0.026(8) 0.005(7)
C18 0.066(12) 0.074(10) 0.024(7) -0.006(6) 0.009(7) 0.016(8)
C19 0.054(16) 0.37(4) 0.090(16) -0.13(2) -0.013(12) 0.04(2)
C20 0.12(2) 0.21(3) 0.15(3) -0.01(2) 0.05(2) 0.06(2)

loop_
_atom_type_symbol
_atom_type_description
_atom_type_scat_dispersion_real
_atom_type_scat_dispersion_imag
_atom_type_scat_source
C C 0.0033 0.0016 'International Tables Vol C Tables 4.2.6.8 and 6.1.1.4'
H H 0.0000 0.0000 'International Tables Vol C Tables 4.2.6.8 and 6.1.1.4'
Cl Cl 0.1484 0.1585 'International Tables Vol C Tables 4.2.6.8 and 6.1.1.4'
Ru Ru -1.2594 0.8363 'International Tables Vol C Tables 4.2.6.8 and 6.1.1.4'

loop_
_geom_angle_atom_site_label_1
_geom_angle_atom_site_label_2
_geom_angle_atom_site_label_3
_geom_angle
_geom_angle_site_symmetry_1
_geom_angle_site_symmetry_3
_geom_angle_publ_flag
C5 Ru1 C1 68.0(7) . . ?
C5 Ru1 C4 39.9(6) . . ?
C1 Ru1 C4 82.4(6) . . ?
C5 Ru1 C6 36.9(7) . . ?
C1 Ru1 C6 37.5(6) . . ?
C4 Ru1 C6 69.2(7) . . ?
C5 Ru1 C2 80.0(6) . . ?
C1 Ru1 C2 38.9(5) . . ?
C4 Ru1 C2 67.2(5) . . ?
C6 Ru1 C2 67.7(6) . . ?
C5 Ru1 C3 67.7(6) . . ?
C1 Ru1 C3 68.2(5) . . ?
C4 Ru1 C3 36.7(5) . . ?
C6 Ru1 C3 79.1(5) . . ?
C2 Ru1 C3 36.3(5) . . ?
C5 Ru1 Cl2 108.6(6) . . ?
C1 Ru1 Cl2 174.9(5) . . ?
C4 Ru1 Cl2 97.5(4) . . ?
C6 Ru1 Cl2 137.7(6) . . ?
C2 Ru1 Cl2 145.5(4) . . ?
C3 Ru1 Cl2 114.6(4) . . ?
C5 Ru1 Cl1 154.7(6) . . ?
C1 Ru1 Cl1 100.2(4) . . ?
C4 Ru1 Cl1 164.6(4) . . ?
C6 Ru1 Cl1 121.5(6) . . ?
C2 Ru1 Cl1 105.3(4) . . ?
C3 Ru1 Cl1 130.3(4) . . ?
Cl2 Ru1 Cl1 81.33(11) . . ?
C5 Ru1 Ru2 107.6(4) . . ?
C1 Ru1 Ru2 119.2(4) . . ?
C4 Ru1 Ru2 134.4(4) . . ?
C6 Ru1 Ru2 102.7(4) . . ?
C2 Ru1 Ru2 153.5(4) . . ?
C3 Ru1 Ru2 169.9(4) . . ?
Cl2 Ru1 Ru2 57.44(7) . . ?
Cl1 Ru1 Ru2 57.34(7) . . ?
C11 Ru2 C12 38.5(5) . . ?
C11 Ru2 C16 38.4(5) . . ?
C12 Ru2 C16 69.3(4) . . ?
C11 Ru2 C14 81.4(5) . . ?
C12 Ru2 C14 67.9(5) . . ?
C16 Ru2 C14 69.2(5) . . ?
C11 Ru2 C15 67.9(5) . . ?
C12 Ru2 C15 80.7(5) . . ?
C16 Ru2 C15 37.1(4) . . ?
C14 Ru2 C15 39.0(4) . . ?
C11 Ru2 C13 67.3(5) . . ?
C12 Ru2 C13 36.2(4) . . ?
C16 Ru2 C13 80.5(4) . . ?
C14 Ru2 C13 38.0(5) . . ?
C15 Ru2 C13 68.4(4) . . ?
C11 Ru2 Cl2 99.2(3) . . ?
C12 Ru2 Cl2 100.6(3) . . ?
C16 Ru2 Cl2 122.4(4) . . ?
C14 Ru2 Cl2 161.0(3) . . ?
C15 Ru2 Cl2 157.8(3) . . ?
C13 Ru2 Cl2 124.7(3) . . ?
C11 Ru2 Cl1 176.1(3) . . ?
C12 Ru2 Cl1 145.1(3) . . ?
C16 Ru2 Cl1 138.2(4) . . ?
C14 Ru2 Cl1 99.0(4) . . ?
C15 Ru2 Cl1 110.1(4) . . ?
C13 Ru2 Cl1 115.3(4) . . ?
Cl2 Ru2 Cl1 81.73(11) . . ?
C11 Ru2 Ru1 119.4(3) . . ?
C12 Ru2 Ru1 150.4(4) . . ?
C16 Ru2 Ru1 103.8(3) . . ?
C14 Ru2 Ru1 138.3(4) . . ?
C15 Ru2 Ru1 111.8(3) . . ?
C13 Ru2 Ru1 173.1(4) . . ?
Cl2 Ru2 Ru1 57.62(7) . . ?
Cl1 Ru2 Ru1 57.89(7) . . ?
Ru2 Cl1 Ru1 64.78(9) . . ?
Ru2 Cl2 Ru1 64.93(8) . . ?
C6 C1 C2 118.7(15) . . ?
C6 C1 C7 122.1(17) . . ?
C2 C1 C7 118.9(16) . . ?
C6 C1 Ru1 71.6(9) . . ?
C2 C1 Ru1 74.0(7) . . ?
C7 C1 Ru1 130.7(11) . . ?
C3 C2 C1 119.0(13) . . ?
C3 C2 Ru1 72.5(7) . . ?
C1 C2 Ru1 67.1(7) . . ?
C4 C3 C2 120.9(13) . . ?
C4 C3 Ru1 67.5(7) . . ?
C2 C3 Ru1 71.1(6) . . ?
C3 C4 C5 117.9(16) . . ?
C3 C4 C8 120.5(16) . . ?
C5 C4 C8 121.6(18) . . ?
C3 C4 Ru1 75.8(8) . . ?
C5 C4 Ru1 68.6(8) . . ?
C8 C4 Ru1 126.3(10) . . ?
C6 C5 C4 121.4(16) . . ?
C6 C5 Ru1 73.2(9) . . ?
C4 C5 Ru1 71.5(7) . . ?
C5 C6 C1 121.4(16) . . ?
C5 C6 Ru1 69.9(8) . . ?
C1 C6 Ru1 70.9(8) . . ?
C4 C8 C9 112.7(19) . . ?
C4 C8 C10 111.6(16) . . ?
C9 C8 C10 103(2) . . ?
C16 C11 C12 119.9(11) . . ?
C16 C11 C17 118.5(12) . . ?
C12 C11 C17 121.5(13) . . ?
C16 C11 Ru2 71.4(7) . . ?
C12 C11 Ru2 70.8(6) . . ?
C17 C11 Ru2 126.8(8) . . ?
C13 C12 C11 121.4(12) . . ?
C13 C12 Ru2 74.6(7) . . ?
C11 C12 Ru2 70.7(7) . . ?
C12 C13 C14 120.3(11) . . ?
C12 C13 Ru2 69.2(6) . . ?
C14 C13 Ru2 69.5(6) . . ?
C13 C14 C15 118.0(12) . . ?
C13 C14 C18 123.2(11) . . ?
C15 C14 C18 118.8(13) . . ?
C13 C14 Ru2 72.5(6) . . ?
C15 C14 Ru2 70.7(6) . . ?
C18 C14 Ru2 128.9(9) . . ?
C16 C15 C14 120.6(12) . . ?
C16 C15 Ru2 70.7(6) . . ?
C14 C15 Ru2 70.3(6) . . ?
C15 C16 C11 119.5(11) . . ?
C15 C16 Ru2 72.2(7) . . ?
C11 C16 Ru2 70.3(6) . . ?
C20 C18 C14 112.4(17) . . ?
C20 C18 C19 98.2(18) . . ?
C14 C18 C19 109.4(15) . . ?

loop_
_geom_bond_atom_site_label_1
_geom_bond_atom_site_label_2
_geom_bond_distance
_geom_bond_site_symmetry_2
_geom_bond_publ_flag
Ru1 C5 2.107(12) . ?
Ru1 C1 2.140(13) . ?
Ru1 C4 2.146(13) . ?
Ru1 C6 2.148(14) . ?
Ru1 C2 2.233(11) . ?
Ru1 C3 2.252(11) . ?
Ru1 Cl2 2.425(3) . ?
Ru1 Cl1 2.436(3) . ?
Ru1 Ru2 2.6013(17) . ?
Ru2 C11 2.164(11) . ?
Ru2 C12 2.165(11) . ?
Ru2 C16 2.178(11) . ?
Ru2 C14 2.193(11) . ?
Ru2 C15 2.198(11) . ?
Ru2 C13 2.234(10) . ?
Ru2 Cl2 2.420(3) . ?
Ru2 Cl1 2.421(3) . ?
C1 C6 1.38(2) . ?
C1 C2 1.460(19) . ?
C1 C7 1.49(2) . ?
C2 C3 1.40(2) . ?
C3 C4 1.39(2) . ?
C4 C5 1.45(2) . ?
C4 C8 1.52(3) . ?
C5 C6 1.35(2) . ?
C8 C9 1.58(3) . ?
C8 C10 1.63(3) . ?
C11 C16 1.427(18) . ?
C11 C12 1.429(17) . ?
C11 C17 1.515(18) . ?
C12 C13 1.367(17) . ?
C13 C14 1.441(18) . ?
C14 C15 1.465(15) . ?
C14 C18 1.51(2) . ?
C15 C16 1.391(17) . ?
C18 C20 1.49(3) . ?
C18 C19 1.52(2) . ?

loop_
_geom_torsion_atom_site_label_1
_geom_torsion_atom_site_label_2
_geom_torsion_atom_site_label_3
_geom_torsion_atom_site_label_4
_geom_torsion
_geom_torsion_site_symmetry_1
_geom_torsion_site_symmetry_2
_geom_torsion_site_symmetry_3
_geom_torsion_site_symmetry_4
_geom_torsion_publ_flag
C5 Ru1 Ru2 C11 -19.3(8) . . . . ?
C1 Ru1 Ru2 C11 -93.6(7) . . . . ?
C4 Ru1 Ru2 C11 16.0(7) . . . . ?
C6 Ru1 Ru2 C11 -57.3(8) . . . . ?
C2 Ru1 Ru2 C11 -122.5(8) . . . . ?
C3 Ru1 Ru2 C11 41.8(19) . . . . ?
Cl2 Ru1 Ru2 C11 81.9(4) . . . . ?
Cl1 Ru1 Ru2 C11 -176.8(4) . . . . ?
C5 Ru1 Ru2 C12 -53.7(10) . . . . ?
C1 Ru1 Ru2 C12 -128.0(9) . . . . ?
C4 Ru1 Ru2 C12 -18.4(9) . . . . ?
C6 Ru1 Ru2 C12 -91.7(9) . . . . ?
C2 Ru1 Ru2 C12 -156.9(10) . . . . ?
C3 Ru1 Ru2 C12 7(2) . . . . ?
Cl2 Ru1 Ru2 C12 47.5(7) . . . . ?
Cl1 Ru1 Ru2 C12 148.8(7) . . . . ?
C5 Ru1 Ru2 C16 18.6(8) . . . . ?
C1 Ru1 Ru2 C16 -55.6(7) . . . . ?
C4 Ru1 Ru2 C16 53.9(7) . . . . ?
C6 Ru1 Ru2 C16 -19.3(8) . . . . ?
C2 Ru1 Ru2 C16 -84.5(8) . . . . ?
C3 Ru1 Ru2 C16 79.8(19) . . . . ?
Cl2 Ru1 Ru2 C16 119.8(4) . . . . ?
Cl1 Ru1 Ru2 C16 -138.8(4) . . . . ?
C5 Ru1 Ru2 C14 92.6(9) . . . . ?
C1 Ru1 Ru2 C14 18.4(7) . . . . ?
C4 Ru1 Ru2 C14 128.0(7) . . . . ?
C6 Ru1 Ru2 C14 54.7(8) . . . . ?
C2 Ru1 Ru2 C14 -10.5(9) . . . . ?
C3 Ru1 Ru2 C14 153.8(19) . . . . ?
Cl2 Ru1 Ru2 C14 -166.1(5) . . . . ?
Cl1 Ru1 Ru2 C14 -64.8(5) . . . . ?
C5 Ru1 Ru2 C15 56.7(8) . . . . ?
C1 Ru1 Ru2 C15 -17.5(7) . . . . ?
C4 Ru1 Ru2 C15 92.0(7) . . . . ?
C6 Ru1 Ru2 C15 18.8(8) . . . . ?
C2 Ru1 Ru2 C15 -46.4(8) . . . . ?
C3 Ru1 Ru2 C15 117.9(19) . . . . ?
Cl2 Ru1 Ru2 C15 157.9(4) . . . . ?
Cl1 Ru1 Ru2 C15 -100.7(4) . . . . ?
C5 Ru1 Ru2 C13 147(2) . . . . ?
C1 Ru1 Ru2 C13 72(2) . . . . ?
C4 Ru1 Ru2 C13 -178(2) . . . . ?
C6 Ru1 Ru2 C13 109(2) . . . . ?
C2 Ru1 Ru2 C13 44(2) . . . . ?
C3 Ru1 Ru2 C13 -152(3) . . . . ?
Cl2 Ru1 Ru2 C13 -112(2) . . . . ?
Cl1 Ru1 Ru2 C13 -11(2) . . . . ?
C5 Ru1 Ru2 Cl2 -101.2(7) . . . . ?
C1 Ru1 Ru2 Cl2 -175.4(5) . . . . ?
C4 Ru1 Ru2 Cl2 -65.9(6) . . . . ?
C6 Ru1 Ru2 Cl2 -139.1(7) . . . . ?
C2 Ru1 Ru2 Cl2 155.6(7) . . . . ?
C3 Ru1 Ru2 Cl2 -40.1(19) . . . . ?
Cl1 Ru1 Ru2 Cl2 101.36(13) . . . . ?
C5 Ru1 Ru2 Cl1 157.4(7) . . . . ?
C1 Ru1 Ru2 Cl1 83.2(5) . . . . ?
C4 Ru1 Ru2 Cl1 -167.3(6) . . . . ?
C6 Ru1 Ru2 Cl1 119.5(7) . . . . ?
C2 Ru1 Ru2 Cl1 54.3(7) . . . . ?
C3 Ru1 Ru2 Cl1 -141.4(19) . . . . ?
Cl2 Ru1 Ru2 Cl1 -101.36(13) . . . . ?
C11 Ru2 Cl1 Ru1 47(5) . . . . ?
C12 Ru2 Cl1 Ru1 -153.5(6) . . . . ?
C16 Ru2 Cl1 Ru1 73.7(5) . . . . ?
C14 Ru2 Cl1 Ru1 142.5(3) . . . . ?
C15 Ru2 Cl1 Ru1 103.7(3) . . . . ?
C13 Ru2 Cl1 Ru1 178.6(3) . . . . ?
Cl2 Ru2 Cl1 Ru1 -56.79(8) . . . . ?
C5 Ru1 Cl1 Ru2 -59.0(12) . . . . ?
C1 Ru1 Cl1 Ru2 -118.3(5) . . . . ?
C4 Ru1 Cl1 Ru2 143.5(16) . . . . ?
C6 Ru1 Cl1 Ru2 -85.0(6) . . . . ?
C2 Ru1 Cl1 Ru2 -157.9(4) . . . . ?
C3 Ru1 Cl1 Ru2 171.8(5) . . . . ?
Cl2 Ru1 Cl1 Ru2 56.71(8) . . . . ?
C11 Ru2 Cl2 Ru1 -119.2(3) . . . . ?
C12 Ru2 Cl2 Ru1 -158.3(3) . . . . ?
C16 Ru2 Cl2 Ru1 -86.1(4) . . . . ?
C14 Ru2 Cl2 Ru1 150.8(11) . . . . ?
C15 Ru2 Cl2 Ru1 -67.1(9) . . . . ?
C13 Ru2 Cl2 Ru1 172.2(4) . . . . ?
Cl1 Ru2 Cl2 Ru1 57.05(8) . . . . ?
C5 Ru1 Cl2 Ru2 99.5(6) . . . . ?
C1 Ru1 Cl2 Ru2 51(4) . . . . ?
C4 Ru1 Cl2 Ru2 138.9(4) . . . . ?
C6 Ru1 Cl2 Ru2 71.6(8) . . . . ?
C2 Ru1 Cl2 Ru2 -161.0(6) . . . . ?
C3 Ru1 Cl2 Ru2 172.9(4) . . . . ?
Cl1 Ru1 Cl2 Ru2 -56.61(8) . . . . ?
C5 Ru1 C1 C6 -27.0(10) . . . . ?
C4 Ru1 C1 C6 -65.6(10) . . . . ?
C2 Ru1 C1 C6 -128.5(13) . . . . ?
C3 Ru1 C1 C6 -100.8(11) . . . . ?
Cl2 Ru1 C1 C6 23(5) . . . . ?
Cl1 Ru1 C1 C6 129.7(10) . . . . ?
Ru2 Ru1 C1 C6 71.6(10) . . . . ?
C5 Ru1 C1 C2 101.6(9) . . . . ?
C4 Ru1 C1 C2 62.9(8) . . . . ?
C6 Ru1 C1 C2 128.5(13) . . . . ?
C3 Ru1 C1 C2 27.7(8) . . . . ?
Cl2 Ru1 C1 C2 152(4) . . . . ?
Cl1 Ru1 C1 C2 -101.8(8) . . . . ?
Ru2 Ru1 C1 C2 -159.9(6) . . . . ?
C5 Ru1 C1 C7 -144(2) . . . . ?
C4 Ru1 C1 C7 177.6(19) . . . . ?
C6 Ru1 C1 C7 -117(2) . . . . ?
C2 Ru1 C1 C7 115(2) . . . . ?
C3 Ru1 C1 C7 142(2) . . . . ?
Cl2 Ru1 C1 C7 -94(5) . . . . ?
Cl1 Ru1 C1 C7 12.9(18) . . . . ?
Ru2 Ru1 C1 C7 -45.2(19) . . . . ?
C6 C1 C2 C3 5.2(16) . . . . ?
C7 C1 C2 C3 179.3(12) . . . . ?
Ru1 C1 C2 C3 -52.7(9) . . . . ?
C6 C1 C2 Ru1 57.8(10) . . . . ?
C7 C1 C2 Ru1 -128.1(13) . . . . ?
C5 Ru1 C2 C3 65.9(10) . . . . ?
C1 Ru1 C2 C3 133.2(12) . . . . ?
C4 Ru1 C2 C3 26.3(8) . . . . ?
C6 Ru1 C2 C3 102.2(10) . . . . ?
Cl2 Ru1 C2 C3 -42.5(11) . . . . ?
Cl1 Ru1 C2 C3 -139.5(7) . . . . ?
Ru2 Ru1 C2 C3 175.4(6) . . . . ?
C5 Ru1 C2 C1 -67.3(10) . . . . ?
C4 Ru1 C2 C1 -106.9(9) . . . . ?
C6 Ru1 C2 C1 -31.0(9) . . . . ?
C3 Ru1 C2 C1 -133.2(12) . . . . ?
Cl2 Ru1 C2 C1 -175.7(7) . . . . ?
Cl1 Ru1 C2 C1 87.3(8) . . . . ?
Ru2 Ru1 C2 C1 42.2(12) . . . . ?
C1 C2 C3 C4 2.7(16) . . . . ?
Ru1 C2 C3 C4 -47.5(10) . . . . ?
C1 C2 C3 Ru1 50.1(9) . . . . ?
C5 Ru1 C3 C4 33.0(10) . . . . ?
C1 Ru1 C3 C4 107.3(10) . . . . ?
C6 Ru1 C3 C4 69.8(10) . . . . ?
C2 Ru1 C3 C4 136.8(12) . . . . ?
Cl2 Ru1 C3 C4 -68.0(9) . . . . ?
Cl1 Ru1 C3 C4 -167.9(7) . . . . ?
Ru2 Ru1 C3 C4 -31(2) . . . . ?
C5 Ru1 C3 C2 -103.8(10) . . . . ?
C1 Ru1 C3 C2 -29.6(8) . . . . ?
C4 Ru1 C3 C2 -136.8(12) . . . . ?
C6 Ru1 C3 C2 -67.1(10) . . . . ?
Cl2 Ru1 C3 C2 155.1(6) . . . . ?
Cl1 Ru1 C3 C2 55.3(8) . . . . ?
Ru2 Ru1 C3 C2 -168.2(15) . . . . ?
C2 C3 C4 C5 -7.0(16) . . . . ?
Ru1 C3 C4 C5 -56.0(9) . . . . ?
C2 C3 C4 C8 173.0(11) . . . . ?
Ru1 C3 C4 C8 124.0(12) . . . . ?
C2 C3 C4 Ru1 49.0(10) . . . . ?
C5 Ru1 C4 C3 -128.1(14) . . . . ?
C1 Ru1 C4 C3 -63.4(9) . . . . ?
C6 Ru1 C4 C3 -99.8(10) . . . . ?
C2 Ru1 C4 C3 -26.1(8) . . . . ?
Cl2 Ru1 C4 C3 121.8(8) . . . . ?
Cl1 Ru1 C4 C3 37(2) . . . . ?
Ru2 Ru1 C4 C3 172.7(6) . . . . ?
C1 Ru1 C4 C5 64.7(10) . . . . ?
C6 Ru1 C4 C5 28.3(10) . . . . ?
C2 Ru1 C4 C5 102.0(11) . . . . ?
C3 Ru1 C4 C5 128.1(14) . . . . ?
Cl2 Ru1 C4 C5 -110.1(10) . . . . ?
Cl1 Ru1 C4 C5 165.2(14) . . . . ?
Ru2 Ru1 C4 C5 -59.2(12) . . . . ?
C5 Ru1 C4 C8 114(2) . . . . ?
C1 Ru1 C4 C8 178.9(18) . . . . ?
C6 Ru1 C4 C8 142.6(19) . . . . ?
C2 Ru1 C4 C8 -143.7(18) . . . . ?
C3 Ru1 C4 C8 -118(2) . . . . ?
Cl2 Ru1 C4 C8 4.1(17) . . . . ?
Cl1 Ru1 C4 C8 -81(2) . . . . ?
Ru2 Ru1 C4 C8 55.0(18) . . . . ?
C3 C4 C5 C6 3.7(19) . . . . ?
C8 C4 C5 C6 -176.2(13) . . . . ?
Ru1 C4 C5 C6 -55.9(12) . . . . ?
C3 C4 C5 Ru1 59.6(10) . . . . ?
C8 C4 C5 Ru1 -120.4(12) . . . . ?
C1 Ru1 C5 C6 27.4(10) . . . . ?
C4 Ru1 C5 C6 132.4(15) . . . . ?
C2 Ru1 C5 C6 66.1(10) . . . . ?
C3 Ru1 C5 C6 101.8(11) . . . . ?
Cl2 Ru1 C5 C6 -148.5(9) . . . . ?
Cl1 Ru1 C5 C6 -38.5(17) . . . . ?
Ru2 Ru1 C5 C6 -87.7(10) . . . . ?
C1 Ru1 C5 C4 -105.0(10) . . . . ?
C6 Ru1 C5 C4 -132.4(15) . . . . ?
C2 Ru1 C5 C4 -66.3(9) . . . . ?
C3 Ru1 C5 C4 -30.6(9) . . . . ?
Cl2 Ru1 C5 C4 79.1(9) . . . . ?
Cl1 Ru1 C5 C4 -170.9(8) . . . . ?
Ru2 Ru1 C5 C4 139.9(8) . . . . ?
C4 C5 C6 C1 4(2) . . . . ?
Ru1 C5 C6 C1 -50.9(12) . . . . ?
C4 C5 C6 Ru1 55.1(11) . . . . ?
C2 C1 C6 C5 -8.6(19) . . . . ?
C7 C1 C6 C5 177.5(14) . . . . ?
Ru1 C1 C6 C5 50.5(12) . . . . ?
C2 C1 C6 Ru1 -59.1(10) . . . . ?
C7 C1 C6 Ru1 127.0(13) . . . . ?
C1 Ru1 C6 C5 -135.5(15) . . . . ?
C4 Ru1 C6 C5 -30.4(10) . . . . ?
C2 Ru1 C6 C5 -103.4(11) . . . . ?
C3 Ru1 C6 C5 -67.3(10) . . . . ?
Cl2 Ru1 C6 C5 47.5(12) . . . . ?
Cl1 Ru1 C6 C5 161.8(8) . . . . ?
Ru2 Ru1 C6 C5 102.6(9) . . . . ?
C5 Ru1 C6 C1 135.5(15) . . . . ?
C4 Ru1 C6 C1 105.1(10) . . . . ?
C2 Ru1 C6 C1 32.1(9) . . . . ?
C3 Ru1 C6 C1 68.2(10) . . . . ?
Cl2 Ru1 C6 C1 -177.0(6) . . . . ?
Cl1 Ru1 C6 C1 -62.6(10) . . . . ?
Ru2 Ru1 C6 C1 -121.9(9) . . . . ?
C3 C4 C8 C9 90(2) . . . . ?
C5 C4 C8 C9 -90(3) . . . . ?
Ru1 C4 C8 C9 -176.0(19) . . . . ?
C3 C4 C8 C10 -25.5(19) . . . . ?
C5 C4 C8 C10 154.5(14) . . . . ?
Ru1 C4 C8 C10 69(2) . . . . ?
C12 Ru2 C11 C16 -132.4(10) . . . . ?
C14 Ru2 C11 C16 -67.2(7) . . . . ?
C15 Ru2 C11 C16 -29.1(6) . . . . ?
C13 Ru2 C11 C16 -104.0(7) . . . . ?
Cl2 Ru2 C11 C16 132.1(6) . . . . ?
Cl1 Ru2 C11 C16 29(5) . . . . ?
Ru1 Ru2 C11 C16 74.2(7) . . . . ?
C16 Ru2 C11 C12 132.4(10) . . . . ?
C14 Ru2 C11 C12 65.2(7) . . . . ?
C15 Ru2 C11 C12 103.3(8) . . . . ?
C13 Ru2 C11 C12 28.4(7) . . . . ?
Cl2 Ru2 C11 C12 -95.5(7) . . . . ?
Cl1 Ru2 C11 C12 161(4) . . . . ?
Ru1 Ru2 C11 C12 -153.4(6) . . . . ?
C12 Ru2 C11 C17 115.5(15) . . . . ?
C16 Ru2 C11 C17 -112.1(15) . . . . ?
C14 Ru2 C11 C17 -179.3(13) . . . . ?
C15 Ru2 C11 C17 -141.2(13) . . . . ?
C13 Ru2 C11 C17 143.9(13) . . . . ?
Cl2 Ru2 C11 C17 20.0(12) . . . . ?
Cl1 Ru2 C11 C17 -83(5) . . . . ?
Ru1 Ru2 C11 C17 -37.9(13) . . . . ?
C16 C11 C12 C13 -3.3(15) . . . . ?
C17 C11 C12 C13 -179.2(10) . . . . ?
Ru2 C11 C12 C13 -57.2(9) . . . . ?
C16 C11 C12 Ru2 53.8(8) . . . . ?
C17 C11 C12 Ru2 -122.1(10) . . . . ?
C11 Ru2 C12 C13 131.9(11) . . . . ?
C16 Ru2 C12 C13 102.6(8) . . . . ?
C14 Ru2 C12 C13 27.5(6) . . . . ?
C15 Ru2 C12 C13 65.9(7) . . . . ?
Cl2 Ru2 C12 C13 -136.6(6) . . . . ?
Cl1 Ru2 C12 C13 -45.9(10) . . . . ?
Ru1 Ru2 C12 C13 -175.9(5) . . . . ?
C16 Ru2 C12 C11 -29.3(7) . . . . ?
C14 Ru2 C12 C11 -104.4(8) . . . . ?
C15 Ru2 C12 C11 -66.0(7) . . . . ?
C13 Ru2 C12 C11 -131.9(11) . . . . ?
Cl2 Ru2 C12 C11 91.4(7) . . . . ?
Cl1 Ru2 C12 C11 -177.9(5) . . . . ?
Ru1 Ru2 C12 C11 52.2(10) . . . . ?
C11 C12 C13 C14 6.3(16) . . . . ?
Ru2 C12 C13 C14 -49.0(9) . . . . ?
C11 C12 C13 Ru2 55.3(9) . . . . ?
C11 Ru2 C13 C12 -30.2(7) . . . . ?
C16 Ru2 C13 C12 -67.8(8) . . . . ?
C14 Ru2 C13 C12 -135.9(11) . . . . ?
C15 Ru2 C13 C12 -104.3(8) . . . . ?
Cl2 Ru2 C13 C12 55.2(8) . . . . ?
Cl1 Ru2 C13 C12 153.0(6) . . . . ?
Ru1 Ru2 C13 C12 163(2) . . . . ?
C11 Ru2 C13 C14 105.8(8) . . . . ?
C12 Ru2 C13 C14 135.9(11) . . . . ?
C16 Ru2 C13 C14 68.1(8) . . . . ?
C15 Ru2 C13 C14 31.6(7) . . . . ?
Cl2 Ru2 C13 C14 -168.8(6) . . . . ?
Cl1 Ru2 C13 C14 -71.1(7) . . . . ?
Ru1 Ru2 C13 C14 -61(2) . . . . ?
C12 C13 C14 C15 -7.1(15) . . . . ?
Ru2 C13 C14 C15 -56.0(8) . . . . ?
C12 C13 C14 C18 174.4(10) . . . . ?
Ru2 C13 C14 C18 125.5(11) . . . . ?
C12 C13 C14 Ru2 48.9(9) . . . . ?
C11 Ru2 C14 C13 -63.9(8) . . . . ?
C12 Ru2 C14 C13 -26.3(7) . . . . ?
C16 Ru2 C14 C13 -101.6(8) . . . . ?
C15 Ru2 C14 C13 -129.2(11) . . . . ?
Cl2 Ru2 C14 C13 29.2(16) . . . . ?
Cl1 Ru2 C14 C13 120.0(7) . . . . ?
Ru1 Ru2 C14 C13 170.9(6) . . . . ?
C11 Ru2 C14 C15 65.3(8) . . . . ?
C12 Ru2 C14 C15 102.9(8) . . . . ?
C16 Ru2 C14 C15 27.5(7) . . . . ?
C13 Ru2 C14 C15 129.2(11) . . . . ?
Cl2 Ru2 C14 C15 158.3(9) . . . . ?
Cl1 Ru2 C14 C15 -110.9(7) . . . . ?
Ru1 Ru2 C14 C15 -60.0(9) . . . . ?
C11 Ru2 C14 C18 177.1(13) . . . . ?
C12 Ru2 C14 C18 -145.3(13) . . . . ?
C16 Ru2 C14 C18 139.4(13) . . . . ?
C15 Ru2 C14 C18 111.9(15) . . . . ?
C13 Ru2 C14 C18 -119.0(14) . . . . ?
Cl2 Ru2 C14 C18 -89.8(18) . . . . ?
Cl1 Ru2 C14 C18 1.0(12) . . . . ?
Ru1 Ru2 C14 C18 51.9(13) . . . . ?
C13 C14 C15 C16 5.1(15) . . . . ?
C18 C14 C15 C16 -176.3(10) . . . . ?
Ru2 C14 C15 C16 -51.8(9) . . . . ?
C13 C14 C15 Ru2 56.9(8) . . . . ?
C18 C14 C15 Ru2 -124.5(10) . . . . ?
C11 Ru2 C15 C16 30.0(7) . . . . ?
C12 Ru2 C15 C16 68.0(7) . . . . ?
C14 Ru2 C15 C16 134.3(11) . . . . ?
C13 Ru2 C15 C16 103.4(8) . . . . ?
Cl2 Ru2 C15 C16 -27.2(13) . . . . ?
Cl1 Ru2 C15 C16 -146.5(6) . . . . ?
Ru1 Ru2 C15 C16 -84.1(7) . . . . ?
C11 Ru2 C15 C14 -104.2(8) . . . . ?
C12 Ru2 C15 C14 -66.3(8) . . . . ?
C16 Ru2 C15 C14 -134.3(11) . . . . ?
C13 Ru2 C15 C14 -30.9(8) . . . . ?
Cl2 Ru2 C15 C14 -161.4(8) . . . . ?
Cl1 Ru2 C15 C14 79.3(8) . . . . ?
Ru1 Ru2 C15 C14 141.7(7) . . . . ?
C14 C15 C16 C11 -2.3(15) . . . . ?
Ru2 C15 C16 C11 -53.9(8) . . . . ?
C14 C15 C16 Ru2 51.6(9) . . . . ?
C12 C11 C16 C15 1.3(14) . . . . ?
C17 C11 C16 C15 177.3(10) . . . . ?
Ru2 C11 C16 C15 54.8(9) . . . . ?
C12 C11 C16 Ru2 -53.5(8) . . . . ?
C17 C11 C16 Ru2 122.5(10) . . . . ?
C11 Ru2 C16 C15 -131.7(10) . . . . ?
C12 Ru2 C16 C15 -102.2(8) . . . . ?
C14 Ru2 C16 C15 -28.8(7) . . . . ?
C13 Ru2 C16 C15 -66.5(7) . . . . ?
Cl2 Ru2 C16 C15 168.2(6) . . . . ?
Cl1 Ru2 C16 C15 51.2(9) . . . . ?
Ru1 Ru2 C16 C15 108.0(6) . . . . ?
C12 Ru2 C16 C11 29.5(7) . . . . ?
C14 Ru2 C16 C11 102.8(7) . . . . ?
C15 Ru2 C16 C11 131.7(10) . . . . ?
C13 Ru2 C16 C11 65.2(7) . . . . ?
Cl2 Ru2 C16 C11 -60.2(7) . . . . ?
Cl1 Ru2 C16 C11 -177.2(5) . . . . ?
Ru1 Ru2 C16 C11 -120.3(6) . . . . ?
C13 C14 C18 C20 -23(2) . . . . ?
C15 C14 C18 C20 158.6(15) . . . . ?
Ru2 C14 C18 C20 71.0(19) . . . . ?
C13 C14 C18 C19 85(2) . . . . ?
C15 C14 C18 C19 -93(2) . . . . ?
Ru2 C14 C18 C19 179.0(18) . . . . ?
